data_7709245
loop_
_publ_author_name
'Zhang, Ji-Rui'
'Zhang, Hao-Yi'
'Guo, Jia-Hui'
'Liu, Zi-Han'
'Ma, Cheng-Yu'
'Yang, Xiao-Gang'
'Lu, Xiao-Yan'
'Qin, Jian-Hua'
'Ma, Lu-Fang'

_publ_section_title
;
 An anthracene based metal-organic framework showing efficient
 angle-dependent polarized emission, luminescence thermometry, and
 photoelectronic response.
;
_journal_issue 5
_journal_name_full 'Dalton transactions (Cambridge, England : 2003)'
_journal_page_first 1769
_journal_page_last 1774
_journal_paper_doi 10.1039/d1dt04077d
_journal_volume 51
_journal_year 2022
_chemical_formula_moiety '0.25(C112 H72 Cd4 O20)'
_chemical_formula_sum 'C28 H18 Cd O5'
_chemical_formula_weight 546.86
_space_group_crystal_system monoclinic
_space_group_IT_number 15
_space_group_name_Hall '-I 2ya'
_space_group_name_H-M_alt 'I 1 2/a 1'
_symmetry_Int_Tables_number 15
_atom_sites_solution_primary direct
_audit_creation_date 2019-07-18
_audit_creation_method
;
Olex2 1.2
(compiled 2018.05.29 svn.r3508 for OlexSys, GUI svn.r5506)
;
_audit_update_record
;
2021-11-24 deposited with the CCDC.	2022-01-05 downloaded from the CCDC.
;
_cell_angle_alpha 90
_cell_angle_beta 95.667(7)
_cell_angle_gamma 90
_cell_formula_units_Z 4
_cell_length_a 7.6683(6)
_cell_length_b 10.3179(13)
_cell_length_c 33.709(2)
_cell_measurement_reflns_used 2817
_cell_measurement_temperature 293(2)
_cell_measurement_theta_max 27.9710
_cell_measurement_theta_min 3.6250
_cell_volume 2654.0(4)
_computing_cell_refinement 'CrysAlisPro 1.171.39.46 (Rigaku OD, 2018)'
_computing_data_collection 'CrysAlisPro 1.171.39.46 (Rigaku OD, 2018)'
_computing_data_reduction 'CrysAlisPro 1.171.39.46 (Rigaku OD, 2018)'
_computing_molecular_graphics 'Olex2 (Dolomanov et al., 2009)'
_computing_publication_material 'Olex2 (Dolomanov et al., 2009)'
_computing_structure_refinement 'olex2.refine (Bourhis et al., 2015)'
_computing_structure_solution 'ShelXS (Sheldrick, 2008)'
_diffrn_ambient_temperature 293(2)
_diffrn_detector 'CCD plate'
_diffrn_detector_area_resol_mean 8.0584
_diffrn_detector_type EosS2
_diffrn_measured_fraction_theta_full 1.0052
_diffrn_measured_fraction_theta_max 0.8427
_diffrn_measurement_details
;
List of Runs (angles in degrees, time in seconds):

  # Type    Start    End  Width  t~exp~   \w     \q     \k     \f   Frames
#--------------------------------------------------------------------------
  1  \w    -13.00  14.00   1.00   34.94    --  -13.80 -99.00 -60.00   27
  2  \w    -81.00   2.00   1.00   34.94    --  -13.80 -57.00   0.00   83
  3  \w    -40.00   1.00   1.00   34.94    --  -13.80 -57.00 120.00   41
  4  \w    -46.00  28.00   1.00   34.94    --   14.74 -57.00-120.00   74
;
_diffrn_measurement_device 'four-circle diffractometer'
_diffrn_measurement_device_type 'SuperNova, Single source at offset/far, EosS2'
_diffrn_measurement_method '\w scans'
_diffrn_orient_matrix_type 'CrysAlisPro convention (1999,Acta A55,543-557)'
_diffrn_orient_matrix_UB_11 0.0799384000
_diffrn_orient_matrix_UB_12 0.0005256000
_diffrn_orient_matrix_UB_13 0.0125157000
_diffrn_orient_matrix_UB_21 -0.0013399000
_diffrn_orient_matrix_UB_22 -0.0686883000
_diffrn_orient_matrix_UB_23 0.0007616000
_diffrn_orient_matrix_UB_31 0.0473465000
_diffrn_orient_matrix_UB_32 -0.0026451000
_diffrn_orient_matrix_UB_33 -0.0170363000
_diffrn_radiation_monochromator mirror
_diffrn_radiation_probe x-ray
_diffrn_radiation_type 'Mo K\a'
_diffrn_radiation_wavelength 0.71073
_diffrn_reflns_av_R_equivalents 0.0622
_diffrn_reflns_av_unetI/netI 0.1113
_diffrn_reflns_limit_h_max 7
_diffrn_reflns_limit_h_min -10
_diffrn_reflns_limit_k_max 13
_diffrn_reflns_limit_k_min -8
_diffrn_reflns_limit_l_max 42
_diffrn_reflns_limit_l_min -40
_diffrn_reflns_number 5838
_diffrn_reflns_theta_full 28.0751
_diffrn_reflns_theta_max 28.08
_diffrn_reflns_theta_min 3.32
_diffrn_source 'micro-focus sealed X-ray tube'
_diffrn_source_type 'SuperNova (Mo) X-ray Source'
_exptl_absorpt_coefficient_mu 0.855
_exptl_absorpt_correction_T_max 1.00000
_exptl_absorpt_correction_T_min 0.77111
_exptl_absorpt_correction_type multi-scan
_exptl_absorpt_process_details
;
CrysAlisPro 1.171.39.46 (Rigaku Oxford Diffraction, 2018)
Empirical absorption correction using spherical harmonics,
 implemented in SCALE3 ABSPACK scaling algorithm.
;
_exptl_crystal_colour yellow
_exptl_crystal_colour_primary yellow
_exptl_crystal_density_diffrn 1.3685
_exptl_crystal_description block
_exptl_crystal_F_000 1093.3024
_exptl_crystal_size_max 0.28
_exptl_crystal_size_mid 0.25
_exptl_crystal_size_min 0.23
_refine_diff_density_max 4.5183
_refine_diff_density_min -1.7439
_refine_diff_density_rms 0.3216
_refine_ls_d_res_high 0.7551
_refine_ls_d_res_low 6.1352
_refine_ls_goodness_of_fit_ref 1.0525
_refine_ls_hydrogen_treatment constr
_refine_ls_matrix_type full
_refine_ls_number_constraints 19
_refine_ls_number_parameters 155
_refine_ls_number_reflns 2727
_refine_ls_number_restraints 0
_refine_ls_restrained_S_all 1.0525
_refine_ls_R_factor_all 0.1538
_refine_ls_R_factor_gt 0.1011
_refine_ls_shift/su_max 0.0000
_refine_ls_shift/su_mean 0.0000
_refine_ls_structure_factor_coef Fsqd
_refine_ls_weighting_details 'w=1/[\s^2^(Fo^2^)+(0.2P)^2^] where P=(Fo^2^+2Fc^2^)/3'
_refine_ls_weighting_scheme calc
_refine_ls_wR_factor_gt 0.2764
_refine_ls_wR_factor_ref 0.3240
_reflns_Friedel_coverage 0.0
_reflns_limit_h_max 10
_reflns_limit_h_min 0
_reflns_limit_k_max 13
_reflns_limit_k_min 0
_reflns_limit_l_max 40
_reflns_limit_l_min -42
_reflns_number_gt 1677
_reflns_number_total 2727
_reflns_threshold_expression I>=2u(I)
_cod_data_source_file d1dt04077d2.cif
_cod_data_source_block LXY-34
_cod_depositor_comments 'Adding full bibliography for 7709245.cif.'
_cod_original_sg_symbol_Hall '-C 2yc (x+z,y,-x)'
_cod_database_code 7709245
_chemical_oxdiff_formula C1H1N1O1Cd1
_reflns_odcompleteness_completeness 99.61
_reflns_odcompleteness_iscentric 1
_reflns_odcompleteness_theta 25.30
_olex2_refinement_description
;
1. Fixed Uiso
 At 1.2 times of:
  All C(H) groups
 At 1.5 times of:
  All O(H,H) groups
2. Rigid bond restraints
 with sigma for 1-2 distances of 0.005 and sigma for 1-3 distances of 0.005
3. Uiso/Uaniso restraints and constraints
: within 2A with sigma of 0.005 and sigma for terminal atoms of 0.01
: with sigma of 0.005 and sigma for terminal atoms of 0.01
4. Others
 Fixed Sof: H3b(0.5) H3a(0.5) H3a(0.5) H3b(0.5)
5.a Rotating group:
 O3(H3a,H3b)
5.b Aromatic/amide H refined with riding coordinates:
 C7(H7), C6(H6), C4(H4), C3(H3), C12(H12), C13(H13), C14(H14), C11(H11)
;
_olex2_submission_special_instructions 'No special instructions were received'
_oxdiff_exptl_absorpt_empirical_details
;
Empirical correction (ABSPACK) includes:
- Absorption correction using spherical harmonics
- Frame scaling
;
_oxdiff_exptl_absorpt_empirical_full_max 1.230
_oxdiff_exptl_absorpt_empirical_full_min 0.634

loop_
_space_group_symop_id
_space_group_symop_operation_xyz
1 x,y,z
2 -x+1/2,y,-z
3 -x,-y,-z
4 x-1/2,-y,z
5 x+1/2,y+1/2,z+1/2
6 -x+1,y+1/2,-z+1/2
7 -x+1/2,-y+1/2,-z+1/2
8 x,-y+1/2,z+1/2

loop_
_atom_site_label
_atom_site_type_symbol
_atom_site_fract_x
_atom_site_fract_y
_atom_site_fract_z
_atom_site_U_iso_or_equiv
_atom_site_adp_type
_atom_site_occupancy
_atom_site_site_symmetry_order
_atom_site_refinement_flags_posn
_atom_site_refinement_flags_adp
_atom_site_refinement_flags_occupancy
Cd1 Cd 0.25 0.97466(12) 0.5 0.0487(6) Uani 1.000000 2 S T P
O3 O 0.25 1.1953(13) 0.5 0.081(4) Uani 1.000000 2 S T P
O1 O 0.3264(9) 0.8257(8) 0.4525(2) 0.052(2) Uani 1.000000 1 . . .
O2 O 0.5215(12) 0.9902(8) 0.5440(3) 0.058(2) Uani 1.000000 1 . . .
C8 C 0.8565(13) 0.7237(11) 0.2857(3) 0.044(3) Uani 1.000000 1 . . .
C6 C 0.5617(14) 0.7194(12) 0.3491(3) 0.052(3) Uani 1.000000 1 . . .
C5 C 0.6324(13) 0.8157(12) 0.3269(3) 0.048(3) Uani 1.000000 1 . . .
C4 C 0.6435(16) 0.9400(13) 0.3426(3) 0.061(4) Uani 1.000000 1 . . .
C1 C 0.4353(13) 0.9031(13) 0.4384(3) 0.047(3) Uani 1.000000 1 . . .
C10 C 0.5854(14) 0.8114(11) 0.2520(3) 0.045(3) Uani 1.000000 1 . . .
C12 C 0.3220(14) 0.9038(13) 0.2185(4) 0.059(3) Uani 1.000000 1 . . .
C13 C 0.3773(14) 0.8680(13) 0.1809(4) 0.055(3) Uani 1.000000 1 . . .
C3 C 0.5814(17) 0.9697(12) 0.3789(4) 0.055(3) Uani 1.000000 1 . . .
C14 C 0.5298(14) 0.8084(12) 0.1792(3) 0.054(3) Uani 1.000000 1 . . .
C2 C 0.5114(12) 0.8707(12) 0.4009(3) 0.047(3) Uani 1.000000 1 . . .
C9 C 0.6941(13) 0.7831(10) 0.2874(3) 0.043(3) Uani 1.000000 1 . . .
C11 C 0.4195(14) 0.8770(11) 0.2520(4) 0.052(3) Uani 1.000000 1 . . .
C7 C 0.4986(14) 0.7439(12) 0.3854(3) 0.050(3) Uani 1.000000 1 . . .
H7 H 0.4488(14) 0.6780(12) 0.3994(3) 0.060(3) Uiso 1.000000 1 R . .
H6 H 0.5565(14) 0.6352(12) 0.3393(3) 0.063(4) Uiso 1.000000 1 R . .
H4 H 0.6938(16) 1.0052(13) 0.3284(3) 0.074(4) Uiso 1.000000 1 R . .
H3 H 0.5863(17) 1.0543(12) 0.3884(4) 0.066(4) Uiso 1.000000 1 R . .
H12 H 0.2159(14) 0.9467(13) 0.2194(4) 0.071(4) Uiso 1.000000 1 R . .
H13 H 0.3065(14) 0.8863(13) 0.1576(4) 0.066(4) Uiso 1.000000 1 R . .
H14 H 0.5643(14) 0.7866(12) 0.1544(3) 0.065(4) Uiso 1.000000 1 R . .
H11 H 0.3801(14) 0.9010(11) 0.2762(4) 0.062(4) Uiso 1.000000 1 R . .
H3a H 0.258696706567 1.2457(13) 0.520035642053 0.121(6) Uiso 0.500000 1 GR . .
H3b H 0.241303293433 1.2457(13) 0.479964357947 0.121(6) Uiso 0.500000 1 GR . .

loop_
_atom_site_aniso_label
_atom_site_aniso_U_11
_atom_site_aniso_U_22
_atom_site_aniso_U_33
_atom_site_aniso_U_12
_atom_site_aniso_U_13
_atom_site_aniso_U_23
Cd1 0.0656(9) 0.0561(9) 0.0313(7) -0.000000 0.0391(6) 0.000000
O3 0.148(12) 0.055(8) 0.042(6) -0.000000 0.025(7) 0.000000
O1 0.052(4) 0.070(6) 0.039(4) -0.001(4) 0.031(3) -0.001(4)
O2 0.072(5) 0.072(6) 0.034(4) -0.018(4) 0.035(4) -0.025(4)
C8 0.053(6) 0.044(6) 0.040(5) -0.003(5) 0.032(5) -0.010(5)
C6 0.071(7) 0.052(7) 0.039(5) -0.004(6) 0.032(5) -0.023(5)
C5 0.047(6) 0.060(8) 0.041(6) -0.017(5) 0.028(5) -0.019(6)
C4 0.080(8) 0.066(9) 0.047(7) -0.029(7) 0.052(6) -0.026(6)
C1 0.045(6) 0.073(9) 0.028(5) 0.003(6) 0.022(4) -0.002(6)
C10 0.054(6) 0.046(7) 0.039(6) -0.004(5) 0.028(5) -0.018(5)
C12 0.040(6) 0.068(9) 0.071(8) 0.007(6) 0.013(6) -0.004(8)
C13 0.046(6) 0.066(8) 0.054(7) -0.005(6) 0.008(5) 0.010(6)
C3 0.075(8) 0.057(7) 0.041(6) -0.017(6) 0.040(6) -0.020(6)
C14 0.063(7) 0.067(8) 0.037(6) -0.008(6) 0.024(5) -0.013(6)
C2 0.041(5) 0.075(8) 0.030(5) -0.008(6) 0.028(4) -0.006(5)
C9 0.057(6) 0.045(6) 0.033(5) -0.012(5) 0.029(5) -0.016(5)
C11 0.055(6) 0.048(7) 0.059(7) -0.002(6) 0.036(6) -0.009(6)
C7 0.065(7) 0.050(7) 0.041(6) -0.010(6) 0.038(5) -0.008(5)

loop_
_atom_type_symbol
_atom_type_scat_dispersion_real
_atom_type_scat_dispersion_imag
_atom_type_scat_Cromer_Mann_a1
_atom_type_scat_Cromer_Mann_a2
_atom_type_scat_Cromer_Mann_a3
_atom_type_scat_Cromer_Mann_a4
_atom_type_scat_Cromer_Mann_b1
_atom_type_scat_Cromer_Mann_b2
_atom_type_scat_Cromer_Mann_b3
_atom_type_scat_Cromer_Mann_b4
_atom_type_scat_Cromer_Mann_c
_atom_type_scat_source
_atom_type_scat_dispersion_source
H 0.00000 0.00000 0.49300 0.32291 0.14019 0.04081 10.51090 26.12570 3.14236 57.79970 0.0030380000826 'International Tables Volume C Table 6.1.1.4 (pp. 500-502)' 'Henke, Gullikson and Davis, At. Data and Nucl. Data Tables, 1993, 54, 2'
C 0.00347 0.00161 2.31000 1.02000 1.58860 0.86500 20.84390 10.20750 0.56870 51.65120 0.215599998832 'International Tables Volume C Table 6.1.1.4 (pp. 500-502)' 'Henke, Gullikson and Davis, At. Data and Nucl. Data Tables, 1993, 54, 2'
O 0.01158 0.00611 3.04850 2.28680 1.54630 0.86700 13.27710 5.70110 0.32390 32.90890 0.250800013542 'International Tables Volume C Table 6.1.1.4 (pp. 500-502)' 'Henke, Gullikson and Davis, At. Data and Nucl. Data Tables, 1993, 54, 2'
Cd -0.80532 1.22853 19.22140 17.64440 4.46100 1.60290 0.59460 6.90890 24.70080 87.48250 5.06939983368 'International Tables Volume C Table 6.1.1.4 (pp. 500-502)' 'Henke, Gullikson and Davis, At. Data and Nucl. Data Tables, 1993, 54, 2'

loop_
_geom_angle_atom_site_label_1
_geom_angle_atom_site_label_2
_geom_angle_atom_site_label_3
_geom_angle
_geom_angle_site_symmetry_1
_geom_angle_site_symmetry_3
_geom_angle_publ_flag
O1 Cd1 O3 131.17(19) . . ?
O1 Cd1 O3 131.17(19) 2_556 . ?
O1 Cd1 O1 97.7(4) 2_556 . ?
O2 Cd1 O3 81.4(2) 3_676 . ?
O2 Cd1 O3 81.4(2) 4_575 . ?
O2 Cd1 O3 86.2(2) 2_556 . ?
O2 Cd1 O3 86.2(2) . . ?
O2 Cd1 O1 139.5(3) 4_575 . ?
O2 Cd1 O1 101.7(3) . . ?
O2 Cd1 O1 139.5(3) 3_676 2_556 ?
O2 Cd1 O1 55.6(2) 3_676 . ?
O2 Cd1 O1 83.3(3) . 2_556 ?
O2 Cd1 O1 101.7(3) 2_556 2_556 ?
O2 Cd1 O1 55.6(2) 4_575 2_556 ?
O2 Cd1 O1 83.3(3) 2_556 . ?
O2 Cd1 O2 162.8(4) 4_575 3_676 ?
O2 Cd1 O2 104.0(3) 4_575 . ?
O2 Cd1 O2 104.0(3) 2_556 3_676 ?
O2 Cd1 O2 172.5(4) 2_556 . ?
C1 O1 Cd1 93.5(7) . . ?
C1 O2 Cd1 89.2(6) 3_676 4_675 ?
C1 O2 Cd1 120.3(8) 3_676 2_556 ?
C14 C8 C10 117.1(9) 7_665 7_665 ?
C9 C8 C10 120.3(10) . 7_665 ?
C9 C8 C14 122.6(8) . 7_665 ?
C7 C6 C5 122.4(10) . . ?
C4 C5 C6 118.1(8) . . ?
C9 C5 C6 119.6(10) . . ?
C9 C5 C4 122.3(10) . . ?
C3 C4 C5 121.7(10) . . ?
O2 C1 O1 120.9(8) 3_676 . ?
C2 C1 O1 120.1(11) . . ?
C2 C1 O2 119.0(10) . 3_676 ?
C9 C10 C8 119.1(9) . 7_665 ?
C11 C10 C8 118.1(10) . 7_665 ?
C11 C10 C9 122.8(9) . . ?
C11 C12 C13 120.9(11) . . ?
C14 C13 C12 120.1(11) . . ?
C2 C3 C4 119.2(11) . . ?
C13 C14 C8 122.3(10) . 7_665 ?
C3 C2 C1 119.4(11) . . ?
C7 C2 C1 120.4(10) . . ?
C7 C2 C3 120.0(8) . . ?
C5 C9 C8 119.9(10) . . ?
C10 C9 C8 120.6(8) . . ?
C10 C9 C5 119.5(9) . . ?
C12 C11 C10 121.5(10) . . ?
C2 C7 C6 118.6(10) . . ?

loop_
_geom_bond_atom_site_label_1
_geom_bond_atom_site_label_2
_geom_bond_distance
_geom_bond_site_symmetry_2
_geom_bond_publ_flag
Cd1 O3 2.277(13) . ?
Cd1 O1 2.335(7) . ?
Cd1 O1 2.335(7) 2_556 ?
Cd1 O2 2.432(8) 3_676 ?
Cd1 O2 2.439(10) 2_556 ?
Cd1 O2 2.439(10) . ?
Cd1 O2 2.432(8) 4_575 ?
O1 C1 1.280(13) . ?
O2 C1 1.279(14) 3_676 ?
C8 C10 1.431(12) 7_665 ?
C8 C14 1.439(16) 7_665 ?
C8 C9 1.394(14) . ?
C6 C5 1.387(15) . ?
C6 C7 1.383(12) . ?
C5 C4 1.386(16) . ?
C5 C9 1.497(12) . ?
C4 C3 1.390(13) . ?
C1 C2 1.484(12) . ?
C10 C9 1.417(15) . ?
C10 C11 1.442(14) . ?
C12 C13 1.423(16) . ?
C12 C11 1.320(16) . ?
C13 C14 1.327(15) . ?
C3 C2 1.400(16) . ?
C2 C7 1.407(16) . ?
